data_2022742
loop_
_publ_author_name
'Ressel, Arnold'
'Krupp, Anna'
'Strohmann, Carsten'

_publ_section_title
;
 Crystal structures and Hirshfeld surface analyses of
 tetra-kis-(4,5-di-hydro-furan-2-yl)silane and
 tetra-kis-(4,5-di-hydro-furan-2-yl)germane.
;
_journal_coeditor_code HB8058
_journal_issue 'Pt 5'
_journal_name_full 'Acta crystallographica. Section E, Crystallographic communications'
_journal_page_first 458
_journal_page_last 464
_journal_paper_doi 10.1107/S2056989023003158
_journal_volume 79
_journal_year 2023
_chemical_formula_iupac 'C16 H20 O4 Si'
_chemical_formula_moiety 'C16 H20 O4 Si'
_chemical_formula_sum 'C16 H20 O4 Si'
_chemical_formula_weight 304.41
_chemical_name_systematic
;
Tetrakis(4,5-dihydrofuran-2-yl)silane
;
_space_group_crystal_system monoclinic
_space_group_IT_number 14
_space_group_name_Hall '-P 2yn'
_space_group_name_H-M_alt 'P 1 21/n 1'
_atom_sites_solution_hydrogens mixed
_atom_sites_solution_primary direct
_audit_creation_method
;
Olex2 1.5
(compiled 2022.04.07 svn.rca3783a0 for OlexSys, GUI svn.r6498)
;
_cell_angle_alpha 90
_cell_angle_beta 102.605(2)
_cell_angle_gamma 90
_cell_formula_units_Z 8
_cell_length_a 14.2044(7)
_cell_length_b 14.2458(7)
_cell_length_c 15.4851(8)
_cell_measurement_reflns_used 9905
_cell_measurement_temperature 100.0
_cell_measurement_theta_max 17.23
_cell_measurement_theta_min 2.62
_cell_volume 3057.9(3)
_computing_cell_refinement
;
SAINT V8.38A (Bruker, 2018)
;
_computing_data_collection
;
APEX2 (Bruker 2018)
;
_computing_data_reduction
;
SAINT V8.38A (Bruker, 2018)
;
_computing_molecular_graphics
;
Olex2 1.5 (Dolomanov <i>et al.</i>,  2009)
;
_computing_publication_material
;
CrystalExplorer21 (Spackman <i>et al.</i>,  2021), Mercury (Macrae <i>et
al.</i>,  2020),
publCIF (Westrip, 2010)
;
_computing_structure_refinement
;
<i>SHELXL2019/2</i> (Sheldrick, 2015b)
;
_computing_structure_solution
;
SHELXS  (Sheldrick, 2008)
;
_diffrn_ambient_temperature 100.0
_diffrn_detector 'Bruker D8 VENTURE area detector'
_diffrn_detector_area_resol_mean 10.4167
_diffrn_measured_fraction_theta_full 0.998
_diffrn_measured_fraction_theta_max 0.999
_diffrn_measurement_device 'four-circle diffractometer'
_diffrn_measurement_device_type 'Bruker D8 VENTURE'
_diffrn_measurement_method '\w and \f scans'
_diffrn_radiation_monochromator 'HELIOS mirror optics'
_diffrn_radiation_probe x-ray
_diffrn_radiation_type MoK\a
_diffrn_radiation_wavelength 0.71073
_diffrn_reflns_av_R_equivalents 0.0357
_diffrn_reflns_av_unetI/netI 0.0067
_diffrn_reflns_limit_h_max 20
_diffrn_reflns_limit_h_min -20
_diffrn_reflns_limit_k_max 20
_diffrn_reflns_limit_k_min -20
_diffrn_reflns_limit_l_max 22
_diffrn_reflns_limit_l_min -22
_diffrn_reflns_number 371220
_diffrn_reflns_theta_full 25.242
_diffrn_reflns_theta_max 30.498
_diffrn_reflns_theta_min 2.050
_diffrn_source 'microfocus sealed X-ray tube'
_diffrn_source_current 1.0
_diffrn_source_power 0.05
_diffrn_source_voltage 50.0
_diffrn_standards_number 0
_exptl_absorpt_coefficient_mu 0.167
_exptl_absorpt_correction_T_max 0.5699
_exptl_absorpt_correction_T_min 0.5318
_exptl_absorpt_correction_type multi-scan
_exptl_absorpt_process_details
;
(SADABS; Krause <i>et al.</i>,  2015)
;
_exptl_crystal_colour white
_exptl_crystal_density_diffrn 1.322
_exptl_crystal_description block
_exptl_crystal_F_000 1296
_exptl_crystal_size_max 0.684
_exptl_crystal_size_mid 0.536
_exptl_crystal_size_min 0.478
_refine_diff_density_max 0.893
_refine_diff_density_min -0.384
_refine_ls_extinction_method none
_refine_ls_goodness_of_fit_ref 1.026
_refine_ls_hydrogen_treatment mixed
_refine_ls_matrix_type full
_refine_ls_number_parameters 419
_refine_ls_number_reflns 9331
_refine_ls_number_restraints 0
_refine_ls_restrained_S_all 1.026
_refine_ls_R_factor_all 0.0385
_refine_ls_R_factor_gt 0.0367
_refine_ls_shift/su_max 0.001
_refine_ls_shift/su_mean 0.000
_refine_ls_structure_factor_coef Fsqd
_refine_ls_weighting_details 'w=1/[\s^2^(Fo^2^)+(0.0578P)^2^+1.2587P] where P=(Fo^2^+2Fc^2^)/3'
_refine_ls_weighting_scheme calc
_refine_ls_wR_factor_gt 0.1011
_refine_ls_wR_factor_ref 0.1030
_reflns_number_gt 8779
_reflns_number_total 9331
_reflns_threshold_expression 'I > 2\s(I)'
_cod_data_source_file hb8058sup1.cif
_cod_data_source_block 1
_cod_depositor_comments 'Adding full bibliography for 2022742.cif.'
_cod_database_code 2022742
_cod_database_fobs_code 2022742
_shelx_space_group_comment
;
The symmetry employed for this shelxl refinement is uniquely defined
by the following loop, which should always be used as a source of
symmetry information in preference to the above space-group names.
They are only intended as comments.
;

loop_
_space_group_symop_operation_xyz
'x, y, z'
'-x+1/2, y+1/2, -z+1/2'
'-x, -y, -z'
'x-1/2, -y-1/2, z-1/2'

loop_
_atom_site_type_symbol
_atom_site_label
_atom_site_fract_x
_atom_site_fract_y
_atom_site_fract_z
_atom_site_U_iso_or_equiv
_atom_site_adp_type
_atom_site_calc_flag
_atom_site_occupancy
_atom_site_disorder_assembly
_atom_site_disorder_group
Si Si1 0.74622(2) 0.28841(2) 0.75077(2) 0.01509(6) Uani d 1 . .
O O1 0.93162(5) 0.25935(5) 0.85344(5) 0.02192(14) Uani d 1 . .
O O2 0.66166(7) 0.30739(6) 0.89526(5) 0.02813(17) Uani d 1 . .
O O3 0.72770(6) 0.45724(6) 0.65291(5) 0.02471(15) Uani d 1 . .
O O4 0.68036(6) 0.15675(7) 0.61688(6) 0.03055(19) Uani d 1 . .
C C1 0.86791(7) 0.32761(7) 0.81134(6) 0.01724(16) Uani d 1 . .
C C2 0.90373(7) 0.41431(7) 0.82338(7) 0.02177(18) Uani d 1 . .
H H2 0.871274 0.469549 0.798507 0.026 Uiso calc 1 . .
C C3 1.00352(8) 0.41171(8) 0.88241(7) 0.0249(2) Uani d 1 . .
H H3A 1.003889 0.437693 0.941784 0.030 Uiso calc 1 . .
H H3B 1.050636 0.446387 0.855916 0.030 Uiso calc 1 . .
C C4 1.02411(7) 0.30597(8) 0.88647(7) 0.02419(19) Uani d 1 . .
H H4A 1.070235 0.289812 0.849205 0.029 Uiso calc 1 . .
H H4B 1.052002 0.286370 0.948076 0.029 Uiso calc 1 . .
C C5 0.67360(7) 0.24575(7) 0.82938(6) 0.01708(16) Uani d 1 . .
C C6 0.63131(8) 0.16312(7) 0.83393(7) 0.02348(19) Uani d 1 . .
H H6 0.630973 0.112660 0.793750 0.028 Uiso calc 1 . .
C C7 0.58398(9) 0.16119(7) 0.91211(8) 0.0264(2) Uani d 1 . .
H H7A 0.616413 0.116278 0.957809 0.032 Uiso calc 1 . .
H H7B 0.514695 0.144991 0.893973 0.032 Uiso calc 1 . .
C C8 0.59827(10) 0.26230(8) 0.94469(8) 0.0310(2) Uani d 1 . .
C C9 0.67957(7) 0.39005(7) 0.69126(6) 0.01753(16) Uani d 1 . .
C C10 0.58506(7) 0.40639(8) 0.68000(7) 0.02276(18) Uani d 1 . .
H H10 0.540808 0.367188 0.701030 0.027 Uiso calc 1 . .
C C11 0.55907(8) 0.49611(8) 0.62906(8) 0.0270(2) Uani d 1 . .
H H11A 0.537713 0.544989 0.666015 0.032 Uiso calc 1 . .
H H11B 0.507913 0.485739 0.575246 0.032 Uiso calc 1 . .
C C12 0.65508(8) 0.52240(8) 0.60570(7) 0.0257(2) Uani d 1 . .
H H12A 0.649902 0.517179 0.541082 0.031 Uiso calc 1 . .
H H12B 0.672832 0.587780 0.623997 0.031 Uiso calc 1 . .
C C13 0.76134(7) 0.19008(7) 0.67562(6) 0.01761(16) Uani d 1 . .
C C14 0.84148(7) 0.14317(7) 0.67128(6) 0.02059(17) Uani d 1 . .
H H14 0.903761 0.156174 0.706378 0.025 Uiso calc 1 . .
C C15 0.81904(8) 0.06663(8) 0.60272(7) 0.02422(19) Uani d 1 . .
H H15A 0.827125 0.003588 0.630249 0.029 Uiso calc 1 . .
H H15B 0.860033 0.071638 0.558782 0.029 Uiso calc 1 . .
C C16 0.71307(7) 0.08715(8) 0.56085(7) 0.02435(19) Uani d 1 . .
H H16A 0.706698 0.111915 0.500114 0.029 Uiso calc 1 . .
H H16B 0.674129 0.029137 0.557871 0.029 Uiso calc 1 . .
Si Si2 0.27704(2) 0.32421(2) 0.76377(2) 0.01562(6) Uani d 1 . .
O O5 0.09592(6) 0.28846(5) 0.65743(5) 0.02374(15) Uani d 1 . .
O O6 0.27220(6) 0.47644(6) 0.87285(5) 0.02643(16) Uani d 1 . .
O O7 0.21828(7) 0.14802(6) 0.81068(5) 0.03273(19) Uani d 1 . .
O O8 0.34396(7) 0.33545(6) 0.60778(5) 0.02971(18) Uani d 1 . .
C C17 0.15457(7) 0.35882(6) 0.70150(6) 0.01701(16) Uani d 1 . .
C C18 0.11405(8) 0.44363(7) 0.69027(7) 0.02251(18) Uani d 1 . .
H H18 0.143122 0.499966 0.716098 0.027 Uiso calc 1 . .
C C19 0.01501(8) 0.43670(7) 0.63035(7) 0.02359(19) Uani d 1 . .
H H19A 0.013165 0.466606 0.572297 0.028 Uiso calc 1 . .
H H19B -0.034782 0.465527 0.657760 0.028 Uiso calc 1 . .
C C20 0.00210(7) 0.33032(7) 0.62152(7) 0.02269(19) Uani d 1 . .
H H20A -0.045780 0.308461 0.654906 0.027 Uiso calc 1 . .
H H20B -0.020752 0.312609 0.558609 0.027 Uiso calc 1 . .
C C21 0.33102(7) 0.42965(7) 0.82634(6) 0.01817(16) Uani d 1 . .
C C22 0.41603(8) 0.47116(8) 0.83225(8) 0.0262(2) Uani d 1 . .
H H22 0.465781 0.449003 0.805262 0.031 Uiso calc 1 . .
C C23 0.42186(8) 0.55853(8) 0.88805(9) 0.0290(2) Uani d 1 . .
C C24 0.31965(8) 0.56474(7) 0.90322(7) 0.02153(18) Uani d 1 . .
C C25 0.26895(7) 0.22739(7) 0.84255(6) 0.01758(16) Uani d 1 . .
C C26 0.30693(9) 0.22394(8) 0.92899(7) 0.0288(2) Uani d 1 . .
H H26 0.343000 0.272690 0.962848 0.035 Uiso calc 1 . .
C C27 0.28359(12) 0.13035(9) 0.96465(8) 0.0375(3) Uani d 1 . .
C C28 0.20576(9) 0.09462(8) 0.88849(8) 0.0285(2) Uani d 1 . .
H H28A 0.213710 0.026545 0.879398 0.034 Uiso calc 1 . .
H H28B 0.140908 0.105698 0.900266 0.034 Uiso calc 1 . .
C C29 0.34752(7) 0.28210(7) 0.68322(6) 0.01786(16) Uani d 1 . .
C C30 0.39575(7) 0.20199(7) 0.68338(7) 0.02305(19) Uani d 1 . .
H H30 0.406776 0.157557 0.730256 0.028 Uiso calc 1 . .
C C31 0.43036(8) 0.19189(8) 0.59856(8) 0.0278(2) Uani d 1 . .
C C32 0.38774(9) 0.28001(8) 0.54776(7) 0.0271(2) Uani d 1 . .
H H32A 0.439067 0.316510 0.528906 0.033 Uiso calc 1 . .
H H32B 0.338577 0.262374 0.494472 0.033 Uiso calc 1 . .
H H23A 0.4712(13) 0.5512(12) 0.9465(11) 0.041(5) Uiso d 1 . .
H H23B 0.4341(13) 0.6133(13) 0.8545(11) 0.041(4) Uiso d 1 . .
H H8A 0.6292(14) 0.2656(14) 1.0055(13) 0.052(5) Uiso d 1 . .
H H8B 0.5353(15) 0.2977(14) 0.9324(13) 0.053(5) Uiso d 1 . .
H H27A 0.3448(15) 0.0826(15) 0.9746(13) 0.059(6) Uiso d 1 . .
H H27B 0.2664(15) 0.1338(15) 1.0187(14) 0.061(6) Uiso d 1 . .
H H31A 0.5013(13) 0.1894(13) 0.6088(11) 0.040(4) Uiso d 1 . .
H H31B 0.4046(14) 0.1348(14) 0.5651(13) 0.050(5) Uiso d 1 . .
H H24A 0.3158(10) 0.5717(11) 0.9629(10) 0.024(3) Uiso d 1 . .
H H24B 0.2840(11) 0.6143(11) 0.8672(10) 0.030(4) Uiso d 1 . .

loop_
_atom_site_aniso_label
_atom_site_aniso_U_11
_atom_site_aniso_U_22
_atom_site_aniso_U_33
_atom_site_aniso_U_12
_atom_site_aniso_U_13
_atom_site_aniso_U_23
Si1 0.01493(11) 0.01596(12) 0.01465(11) -0.00030(8) 0.00382(8) -0.00069(8)
O1 0.0174(3) 0.0222(3) 0.0238(3) -0.0004(3) -0.0006(3) 0.0016(3)
O2 0.0447(5) 0.0198(3) 0.0264(4) -0.0128(3) 0.0220(3) -0.0079(3)
O3 0.0213(3) 0.0232(3) 0.0288(4) 0.0003(3) 0.0036(3) 0.0100(3)
O4 0.0163(3) 0.0400(5) 0.0336(4) 0.0013(3) 0.0016(3) -0.0198(4)
C1 0.0162(4) 0.0208(4) 0.0150(4) -0.0006(3) 0.0039(3) 0.0003(3)
C2 0.0225(4) 0.0212(4) 0.0208(4) -0.0030(3) 0.0030(3) -0.0010(3)
C3 0.0218(4) 0.0290(5) 0.0230(4) -0.0070(4) 0.0026(4) -0.0047(4)
C4 0.0167(4) 0.0316(5) 0.0227(4) -0.0027(4) 0.0008(3) 0.0011(4)
C5 0.0181(4) 0.0170(4) 0.0168(4) -0.0005(3) 0.0054(3) -0.0019(3)
C6 0.0285(5) 0.0179(4) 0.0278(5) -0.0048(4) 0.0145(4) -0.0059(4)
C7 0.0351(5) 0.0192(4) 0.0295(5) -0.0081(4) 0.0171(4) -0.0036(4)
C8 0.0477(7) 0.0216(5) 0.0322(6) -0.0104(5) 0.0271(5) -0.0062(4)
C9 0.0191(4) 0.0174(4) 0.0159(4) -0.0001(3) 0.0033(3) -0.0011(3)
C10 0.0194(4) 0.0243(5) 0.0241(4) 0.0021(3) 0.0037(3) 0.0000(4)
C11 0.0244(5) 0.0257(5) 0.0277(5) 0.0067(4) -0.0016(4) 0.0003(4)
C12 0.0290(5) 0.0210(4) 0.0246(5) 0.0032(4) 0.0000(4) 0.0048(4)
C13 0.0171(4) 0.0190(4) 0.0168(4) -0.0010(3) 0.0037(3) -0.0020(3)
C14 0.0198(4) 0.0205(4) 0.0201(4) 0.0029(3) 0.0012(3) -0.0025(3)
C15 0.0240(4) 0.0221(4) 0.0252(5) 0.0048(4) 0.0025(4) -0.0058(4)
C16 0.0217(4) 0.0270(5) 0.0240(4) -0.0009(4) 0.0043(3) -0.0096(4)
Si2 0.01722(12) 0.01467(12) 0.01523(11) -0.00029(8) 0.00411(9) -0.00052(8)
O5 0.0218(3) 0.0164(3) 0.0287(4) 0.0020(2) -0.0038(3) -0.0029(3)
O6 0.0260(4) 0.0261(4) 0.0300(4) -0.0089(3) 0.0122(3) -0.0140(3)
O7 0.0474(5) 0.0228(4) 0.0234(4) -0.0128(3) -0.0022(3) 0.0023(3)
O8 0.0418(5) 0.0291(4) 0.0225(4) 0.0143(3) 0.0164(3) 0.0068(3)
C17 0.0193(4) 0.0165(4) 0.0158(4) 0.0002(3) 0.0051(3) -0.0006(3)
C18 0.0257(5) 0.0171(4) 0.0238(4) 0.0023(3) 0.0035(4) -0.0006(3)
C19 0.0244(4) 0.0227(4) 0.0234(4) 0.0074(4) 0.0046(4) 0.0032(4)
C20 0.0178(4) 0.0252(5) 0.0245(4) 0.0024(3) 0.0033(3) -0.0003(4)
C21 0.0218(4) 0.0156(4) 0.0174(4) -0.0007(3) 0.0048(3) -0.0001(3)
C22 0.0233(5) 0.0203(4) 0.0365(5) -0.0024(4) 0.0100(4) -0.0042(4)
C23 0.0243(5) 0.0195(4) 0.0425(6) -0.0054(4) 0.0060(4) -0.0061(4)
C24 0.0268(5) 0.0170(4) 0.0202(4) -0.0022(3) 0.0037(3) -0.0028(3)
C25 0.0187(4) 0.0159(4) 0.0183(4) 0.0007(3) 0.0044(3) 0.0002(3)
C26 0.0353(6) 0.0249(5) 0.0216(5) -0.0109(4) -0.0037(4) 0.0042(4)
C27 0.0539(8) 0.0304(6) 0.0227(5) -0.0157(5) -0.0039(5) 0.0089(4)
C28 0.0301(5) 0.0211(5) 0.0324(5) -0.0068(4) 0.0025(4) 0.0044(4)
C29 0.0181(4) 0.0186(4) 0.0174(4) -0.0007(3) 0.0049(3) -0.0005(3)
C30 0.0219(4) 0.0208(4) 0.0283(5) 0.0028(3) 0.0095(4) 0.0027(4)
C31 0.0267(5) 0.0268(5) 0.0330(5) 0.0044(4) 0.0133(4) -0.0041(4)
C32 0.0300(5) 0.0330(5) 0.0210(4) 0.0036(4) 0.0111(4) -0.0027(4)

loop_
_atom_type_symbol
_atom_type_description
_atom_type_scat_dispersion_real
_atom_type_scat_dispersion_imag
_atom_type_scat_source
C C 0.0033 0.0016 'International Tables Vol C Tables 4.2.6.8 and 6.1.1.4'
H H 0.0000 0.0000 'International Tables Vol C Tables 4.2.6.8 and 6.1.1.4'
O O 0.0106 0.0060 'International Tables Vol C Tables 4.2.6.8 and 6.1.1.4'
Si Si 0.0817 0.0704 'International Tables Vol C Tables 4.2.6.8 and 6.1.1.4'

loop_
_geom_angle_atom_site_label_1
_geom_angle_atom_site_label_2
_geom_angle_atom_site_label_3
_geom_angle_site_symmetry_1
_geom_angle_site_symmetry_3
_geom_angle
_geom_angle_publ_flag
C5 Si1 C1 . . 110.75(4) y
C5 Si1 C13 . . 108.60(4) y
C9 Si1 C1 . . 109.39(4) y
C9 Si1 C5 . . 106.46(4) y
C9 Si1 C13 . . 113.04(4) y
C13 Si1 C1 . . 108.60(4) y
C1 O1 C4 . . 106.85(8) ?
C5 O2 C8 . . 107.31(8) ?
C9 O3 C12 . . 107.07(8) ?
C13 O4 C16 . . 107.27(8) ?
O1 C1 Si1 . . 117.64(7) ?
C2 C1 Si1 . . 129.18(8) ?
C2 C1 O1 . . 113.14(8) ?
C1 C2 H2 . . 125.0 ?
C1 C2 C3 . . 109.94(9) ?
C3 C2 H2 . . 125.0 ?
C2 C3 H3A . . 111.5 ?
C2 C3 H3B . . 111.5 ?
C2 C3 C4 . . 101.21(8) ?
H3A C3 H3B . . 109.3 ?
C4 C3 H3A . . 111.5 ?
C4 C3 H3B . . 111.5 ?
O1 C4 C3 . . 106.46(8) ?
O1 C4 H4A . . 110.4 ?
O1 C4 H4B . . 110.4 ?
C3 C4 H4A . . 110.4 ?
C3 C4 H4B . . 110.4 ?
H4A C4 H4B . . 108.6 ?
O2 C5 Si1 . . 116.71(7) ?
C6 C5 Si1 . . 130.14(7) ?
C6 C5 O2 . . 113.14(8) ?
C5 C6 H6 . . 124.9 ?
C5 C6 C7 . . 110.13(9) ?
C7 C6 H6 . . 124.9 ?
C6 C7 H7A . . 111.5 ?
C6 C7 H7B . . 111.5 ?
C6 C7 C8 . . 101.42(8) ?
H7A C7 H7B . . 109.3 ?
C8 C7 H7A . . 111.5 ?
C8 C7 H7B . . 111.5 ?
O2 C8 C7 . . 107.24(8) ?
O2 C8 H8A . . 107.2(12) ?
O2 C8 H8B . . 107.8(11) ?
C7 C8 H8A . . 112.0(12) ?
C7 C8 H8B . . 111.2(12) ?
H8A C8 H8B . . 111.2(16) ?
O3 C9 Si1 . . 120.36(7) ?
C10 C9 Si1 . . 126.06(8) ?
C10 C9 O3 . . 113.58(9) ?
C9 C10 H10 . . 125.0 ?
C9 C10 C11 . . 109.94(9) ?
C11 C10 H10 . . 125.0 ?
C10 C11 H11A . . 111.4 ?
C10 C11 H11B . . 111.4 ?
C10 C11 C12 . . 101.67(8) ?
H11A C11 H11B . . 109.3 ?
C12 C11 H11A . . 111.4 ?
C12 C11 H11B . . 111.4 ?
O3 C12 C11 . . 107.13(8) ?
O3 C12 H12A . . 110.3 ?
O3 C12 H12B . . 110.3 ?
C11 C12 H12A . . 110.3 ?
C11 C12 H12B . . 110.3 ?
H12A C12 H12B . . 108.5 ?
O4 C13 Si1 . . 118.38(7) ?
C14 C13 Si1 . . 128.60(7) ?
C14 C13 O4 . . 112.99(8) ?
C13 C14 H14 . . 124.9 ?
C13 C14 C15 . . 110.26(9) ?
C15 C14 H14 . . 124.9 ?
C14 C15 H15A . . 111.5 ?
C14 C15 H15B . . 111.5 ?
C14 C15 C16 . . 101.39(8) ?
H15A C15 H15B . . 109.3 ?
C16 C15 H15A . . 111.5 ?
C16 C15 H15B . . 111.5 ?
O4 C16 C15 . . 106.81(8) ?
O4 C16 H16A . . 110.4 ?
O4 C16 H16B . . 110.4 ?
C15 C16 H16A . . 110.4 ?
C15 C16 H16B . . 110.4 ?
H16A C16 H16B . . 108.6 ?
C21 Si2 C17 . . 106.75(4) y
C21 Si2 C25 . . 109.54(4) y
C21 Si2 C29 . . 112.87(4) y
C25 Si2 C17 . . 110.57(4) y
C29 Si2 C17 . . 108.47(4) y
C29 Si2 C25 . . 108.64(4) y
C17 O5 C20 . . 107.10(7) ?
C21 O6 C24 . . 107.11(8) ?
C25 O7 C28 . . 106.23(8) ?
C29 O8 C32 . . 107.34(8) ?
O5 C17 Si2 . . 117.21(7) ?
C18 C17 Si2 . . 129.46(8) ?
C18 C17 O5 . . 113.31(9) ?
C17 C18 H18 . . 125.1 ?
C17 C18 C19 . . 109.80(9) ?
C19 C18 H18 . . 125.1 ?
C18 C19 H19A . . 111.5 ?
C18 C19 H19B . . 111.5 ?
C18 C19 C20 . . 101.38(8) ?
H19A C19 H19B . . 109.3 ?
C20 C19 H19A . . 111.5 ?
C20 C19 H19B . . 111.5 ?
O5 C20 C19 . . 106.85(8) ?
O5 C20 H20A . . 110.4 ?
O5 C20 H20B . . 110.4 ?
C19 C20 H20A . . 110.4 ?
C19 C20 H20B . . 110.4 ?
H20A C20 H20B . . 108.6 ?
O6 C21 Si2 . . 115.61(7) ?
C22 C21 Si2 . . 131.30(8) ?
C22 C21 O6 . . 113.05(9) ?
C21 C22 H22 . . 125.0 ?
C21 C22 C23 . . 110.01(9) ?
C23 C22 H22 . . 125.0 ?
C22 C23 C24 . . 101.63(8) ?
C22 C23 H23A . . 111.4(10) ?
C22 C23 H23B . . 110.5(10) ?
C24 C23 H23A . . 111.2(10) ?
C24 C23 H23B . . 108.8(10) ?
H23A C23 H23B . . 112.7(14) ?
O6 C24 C23 . . 106.83(8) ?
O6 C24 H24A . . 106.6(9) ?
O6 C24 H24B . . 107.2(9) ?
C23 C24 H24A . . 114.7(9) ?
C23 C24 H24B . . 110.5(9) ?
H24A C24 H24B . . 110.6(13) ?
O7 C25 Si2 . . 118.49(7) ?
C26 C25 Si2 . . 128.12(8) ?
C26 C25 O7 . . 113.39(9) ?
C25 C26 H26 . . 125.4 ?
C25 C26 C27 . . 109.14(10) ?
C27 C26 H26 . . 125.4 ?
C26 C27 C28 . . 101.14(9) ?
C26 C27 H27A . . 111.9(11) ?
C26 C27 H27B . . 114.0(14) ?
C28 C27 H27A . . 108.9(11) ?
C28 C27 H27B . . 115.5(14) ?
H27A C27 H27B . . 105.5(17) ?
O7 C28 C27 . . 105.41(9) ?
O7 C28 H28A . . 110.7 ?
O7 C28 H28B . . 110.7 ?
C27 C28 H28A . . 110.7 ?
C27 C28 H28B . . 110.7 ?
H28A C28 H28B . . 108.8 ?
O8 C29 Si2 . . 117.54(7) ?
C30 C29 Si2 . . 128.85(8) ?
C30 C29 O8 . . 113.34(9) ?
C29 C30 H30 . . 124.9 ?
C29 C30 C31 . . 110.25(9) ?
C31 C30 H30 . . 124.9 ?
C30 C31 C32 . . 101.63(8) ?
C30 C31 H31A . . 112.3(10) ?
C30 C31 H31B . . 112.4(11) ?
C32 C31 H31A . . 112.8(11) ?
C32 C31 H31B . . 110.1(11) ?
H31A C31 H31B . . 107.6(15) ?
O8 C32 C31 . . 106.97(8) ?
O8 C32 H32A . . 110.3 ?
O8 C32 H32B . . 110.3 ?
C31 C32 H32A . . 110.3 ?
C31 C32 H32B . . 110.3 ?
H32A C32 H32B . . 108.6 ?

loop_
_geom_bond_atom_site_label_1
_geom_bond_atom_site_label_2
_geom_bond_site_symmetry_2
_geom_bond_distance
_geom_bond_publ_flag
Si1 C1 . 1.8632(10) y
Si1 C5 . 1.8611(9) y
Si1 C9 . 1.8604(10) y
Si1 C13 . 1.8633(10) y
O1 C1 . 1.3901(11) ?
O1 C4 . 1.4613(12) ?
O2 C5 . 1.3842(11) ?
O2 C8 . 1.4525(13) ?
O3 C9 . 1.3834(12) ?
O3 C12 . 1.4598(12) ?
O4 C13 . 1.3853(11) ?
O4 C16 . 1.4587(12) ?
C1 C2 . 1.3334(13) ?
C2 H2 . 0.9500 ?
C2 C3 . 1.5102(14) ?
C3 H3A . 0.9900 ?
C3 H3B . 0.9900 ?
C3 C4 . 1.5332(16) ?
C4 H4A . 0.9900 ?
C4 H4B . 0.9900 ?
C5 C6 . 1.3304(13) ?
C6 H6 . 0.9500 ?
C6 C7 . 1.5078(14) ?
C7 H7A . 0.9900 ?
C7 H7B . 0.9900 ?
C7 C8 . 1.5251(15) ?
C8 H8A . 0.95(2) ?
C8 H8B . 1.01(2) ?
C9 C10 . 1.3358(13) ?
C10 H10 . 0.9500 ?
C10 C11 . 1.5049(15) ?
C11 H11A . 0.9900 ?
C11 H11B . 0.9900 ?
C11 C12 . 1.5317(16) ?
C12 H12A . 0.9900 ?
C12 H12B . 0.9900 ?
C13 C14 . 1.3343(13) ?
C14 H14 . 0.9500 ?
C14 C15 . 1.5065(14) ?
C15 H15A . 0.9900 ?
C15 H15B . 0.9900 ?
C15 C16 . 1.5315(15) ?
C16 H16A . 0.9900 ?
C16 H16B . 0.9900 ?
Si2 C17 . 1.8621(10) y
Si2 C21 . 1.8598(10) y
Si2 C25 . 1.8615(10) y
Si2 C29 . 1.8609(10) y
O5 C17 . 1.3843(11) ?
O5 C20 . 1.4552(12) ?
O6 C21 . 1.3869(12) ?
O6 C24 . 1.4559(12) ?
O7 C25 . 1.3729(12) ?
O7 C28 . 1.4683(14) ?
O8 C29 . 1.3853(12) ?
O8 C32 . 1.4583(13) ?
C17 C18 . 1.3332(13) ?
C18 H18 . 0.9500 ?
C18 C19 . 1.5099(15) ?
C19 H19A . 0.9900 ?
C19 H19B . 0.9900 ?
C19 C20 . 1.5291(15) ?
C20 H20A . 0.9900 ?
C20 H20B . 0.9900 ?
C21 C22 . 1.3297(14) ?
C22 H22 . 0.9500 ?
C22 C23 . 1.5071(15) ?
C23 C24 . 1.5230(15) ?
C23 H23A . 1.022(18) ?
C23 H23B . 0.974(18) ?
C24 H24A . 0.942(14) ?
C24 H24B . 0.971(16) ?
C25 C26 . 1.3303(14) ?
C26 H26 . 0.9500 ?
C26 C27 . 1.5073(16) ?
C27 C28 . 1.5175(17) ?
C27 H27A . 1.09(2) ?
C27 H27B . 0.92(2) ?
C28 H28A . 0.9900 ?
C28 H28B . 0.9900 ?
C29 C30 . 1.3307(13) ?
C30 H30 . 0.9500 ?
C30 C31 . 1.5065(15) ?
C31 C32 . 1.5341(17) ?
C31 H31A . 0.986(18) ?
C31 H31B . 0.99(2) ?
C32 H32A . 0.9900 ?
C32 H32B . 0.9900 ?

loop_
_geom_hbond_atom_site_label_D
_geom_hbond_atom_site_label_H
_geom_hbond_atom_site_label_A
_geom_hbond_site_symmetry_A
_geom_hbond_distance_DH
_geom_hbond_distance_HA
_geom_hbond_distance_DA
_geom_hbond_angle_DHA
_geom_hbond_publ_flag
C23 H23B O5 2_556 0.974(18) 2.531(18) 3.3484(14) 141.5(14) yes
C8 H8A O5 4_666 0.95(2) 2.61(2) 3.3800(15) 137.9(15) yes
C27 H27B O3 4_566 0.92(2) 2.61(2) 3.4200(16) 147.1(18) yes
C31 H31A O4 . 0.986(18) 2.561(18) 3.5358(14) 169.6(15) yes

loop_
_geom_torsion_atom_site_label_1
_geom_torsion_atom_site_label_2
_geom_torsion_atom_site_label_3
_geom_torsion_atom_site_label_4
_geom_torsion_site_symmetry_1
_geom_torsion_site_symmetry_2
_geom_torsion_site_symmetry_3
_geom_torsion_site_symmetry_4
_geom_torsion
_geom_torsion_publ_flag
Si1 C1 C2 C3 . . . . 176.08(7) ?
Si1 C5 C6 C7 . . . . 177.67(8) ?
Si1 C9 C10 C11 . . . . 179.51(7) ?
Si1 C13 C14 C15 . . . . 177.84(8) ?
O1 C1 C2 C3 . . . . -1.60(12) ?
O2 C5 C6 C7 . . . . -1.12(13) ?
O3 C9 C10 C11 . . . . -1.00(12) ?
O4 C13 C14 C15 . . . . -0.17(13) ?
C1 Si1 C5 O2 . . . . 55.68(9) ?
C1 Si1 C5 C6 . . . . -123.08(10) ?
C1 Si1 C9 O3 . . . . 36.98(9) ?
C1 Si1 C9 C10 . . . . -143.56(9) ?
C1 Si1 C13 O4 . . . . -173.06(8) ?
C1 Si1 C13 C14 . . . . 9.04(11) ?
C1 O1 C4 C3 . . . . 14.79(10) ?
C1 C2 C3 C4 . . . . 10.34(11) ?
C2 C3 C4 O1 . . . . -14.89(10) ?
C4 O1 C1 Si1 . . . . 173.47(7) ?
C4 O1 C1 C2 . . . . -8.56(11) ?
C5 Si1 C1 O1 . . . . 68.57(8) ?
C5 Si1 C1 C2 . . . . -109.02(10) ?
C5 Si1 C9 O3 . . . . 156.69(7) ?
C5 Si1 C9 C10 . . . . -23.85(10) ?
C5 Si1 C13 O4 . . . . 66.43(9) ?
C5 Si1 C13 C14 . . . . -111.48(10) ?
C5 O2 C8 C7 . . . . 8.28(14) ?
C5 C6 C7 C8 . . . . 5.96(13) ?
C6 C7 C8 O2 . . . . -8.43(13) ?
C8 O2 C5 Si1 . . . . 176.40(8) ?
C8 O2 C5 C6 . . . . -4.63(13) ?
C9 Si1 C1 O1 . . . . -174.39(7) ?
C9 Si1 C1 C2 . . . . 8.02(11) ?
C9 Si1 C5 O2 . . . . -63.14(8) ?
C9 Si1 C5 C6 . . . . 118.10(10) ?
C9 Si1 C13 O4 . . . . -51.47(9) ?
C9 Si1 C13 C14 . . . . 130.62(9) ?
C9 O3 C12 C11 . . . . 7.40(11) ?
C9 C10 C11 C12 . . . . 5.34(12) ?
C10 C11 C12 O3 . . . . -7.57(11) ?
C12 O3 C9 Si1 . . . . 175.37(7) ?
C12 O3 C9 C10 . . . . -4.16(12) ?
C13 Si1 C1 O1 . . . . -50.60(8) ?
C13 Si1 C1 C2 . . . . 131.81(9) ?
C13 Si1 C5 O2 . . . . 174.85(7) ?
C13 Si1 C5 C6 . . . . -3.91(12) ?
C13 Si1 C9 O3 . . . . -84.16(8) ?
C13 Si1 C9 C10 . . . . 95.30(9) ?
C13 O4 C16 C15 . . . . 11.15(12) ?
C13 C14 C15 C16 . . . . 6.83(12) ?
C14 C15 C16 O4 . . . . -10.65(11) ?
C16 O4 C13 Si1 . . . . 174.68(7) ?
C16 O4 C13 C14 . . . . -7.10(12) ?
Si2 C17 C18 C19 . . . . 177.05(7) ?
Si2 C21 C22 C23 . . . . 176.66(8) ?
Si2 C25 C26 C27 . . . . -178.46(9) ?
Si2 C29 C30 C31 . . . . 172.10(8) ?
O5 C17 C18 C19 . . . . -0.92(12) ?
O6 C21 C22 C23 . . . . -0.58(14) ?
O7 C25 C26 C27 . . . . 1.49(15) ?
O8 C29 C30 C31 . . . . -1.61(13) ?
C17 Si2 C21 O6 . . . . 47.49(8) ?
C17 Si2 C21 C22 . . . . -129.70(11) ?
C17 Si2 C25 O7 . . . . 53.20(9) ?
C17 Si2 C25 C26 . . . . -126.85(11) ?
C17 Si2 C29 O8 . . . . 45.79(9) ?
C17 Si2 C29 C30 . . . . -127.70(10) ?
C17 O5 C20 C19 . . . . 12.05(11) ?
C17 C18 C19 C20 . . . . 8.05(11) ?
C18 C19 C20 O5 . . . . -11.93(10) ?
C20 O5 C17 Si2 . . . . 174.56(6) ?
C20 O5 C17 C18 . . . . -7.20(11) ?
C21 Si2 C17 O5 . . . . -172.97(7) ?
C21 Si2 C17 C18 . . . . 9.12(11) ?
C21 Si2 C25 O7 . . . . 170.57(8) ?
C21 Si2 C25 C26 . . . . -9.48(12) ?
C21 Si2 C29 O8 . . . . -72.29(9) ?
C21 Si2 C29 C30 . . . . 114.22(10) ?
C21 O6 C24 C23 . . . . -11.72(11) ?
C21 C22 C23 C24 . . . . -6.51(13) ?
C22 C23 C24 O6 . . . . 10.84(11) ?
C24 O6 C21 Si2 . . . . -169.79(7) ?
C24 O6 C21 C22 . . . . 7.92(12) ?
C25 Si2 C17 O5 . . . . -53.90(8) ?
C25 Si2 C17 C18 . . . . 128.20(9) ?
C25 Si2 C21 O6 . . . . -72.25(8) ?
C25 Si2 C21 C22 . . . . 110.57(11) ?
C25 Si2 C29 O8 . . . . 166.02(8) ?
C25 Si2 C29 C30 . . . . -7.47(11) ?
C25 O7 C28 C27 . . . . -20.72(13) ?
C25 C26 C27 C28 . . . . -13.98(15) ?
C26 C27 C28 O7 . . . . 20.51(14) ?
C28 O7 C25 Si2 . . . . -167.63(7) ?
C28 O7 C25 C26 . . . . 12.41(13) ?
C29 Si2 C17 O5 . . . . 65.13(8) ?
C29 Si2 C17 C18 . . . . -112.78(10) ?
C29 Si2 C21 O6 . . . . 166.57(7) ?
C29 Si2 C21 C22 . . . . -10.62(12) ?
C29 Si2 C25 O7 . . . . -65.72(9) ?
C29 Si2 C25 C26 . . . . 114.22(11) ?
C29 O8 C32 C31 . . . . -7.05(12) ?
C29 C30 C31 C32 . . . . -2.78(12) ?
C30 C31 C32 O8 . . . . 5.86(12) ?
C32 O8 C29 Si2 . . . . -168.91(7) ?
C32 O8 C29 C30 . . . . 5.58(13) ?
